data_4035700
loop_
_publ_author_name
'Kumar, Sunit'
'Thorat, Kishor G.'
'Ravikanth, Mangalampalli'

_publ_section_title
;
 Dibenzidecaphyrins (1.0.0.1.1.1.0.0.1.1) and Their Bis-BF<sub>2</sub>
 Complexes.
;
_journal_issue 23
_journal_name_full 'The Journal of organic chemistry'
_journal_page_first 14277
_journal_page_last 14285
_journal_paper_doi 10.1021/acs.joc.8b01812
_journal_volume 83
_journal_year 2018
_chemical_formula_moiety 'C51 H39 F5 N2 S2'
_chemical_formula_sum 'C51 H39 F5 N2 S2'
_chemical_formula_weight 838.96
_space_group_crystal_system monoclinic
_space_group_IT_number 15
_space_group_name_Hall '-C 2yc'
_space_group_name_H-M_alt 'C 1 2/c 1'
_atom_sites_solution_hydrogens geom
_atom_sites_solution_primary direct
_audit_creation_date 2018-01-26
_audit_creation_method
;
Olex2 1.2
(compiled 2017.08.10 svn.r3458 for OlexSys, GUI svn.r5381)
;
_cell_angle_alpha 90
_cell_angle_beta 112.258(8)
_cell_angle_gamma 90
_cell_formula_units_Z 8
_cell_length_a 25.3837(15)
_cell_length_b 23.3917(9)
_cell_length_c 19.2584(16)
_cell_measurement_reflns_used 4021
_cell_measurement_temperature 150
_cell_measurement_theta_max 69.2770
_cell_measurement_theta_min 2.6570
_cell_volume 10583.0(13)
_computing_cell_refinement
;
CrystalClear-SM Expert 2.0 r7 (Rigaku, 2011)
;
_computing_data_collection
;
CrystalClear-SM Expert 2.0 r7 (Rigaku, 2011)
;
_computing_data_reduction
;
CrystalClear-SM Expert 2.0 r7 (Rigaku, 2011)
;
_computing_molecular_graphics 'Olex2 (Dolomanov et al., 2009)'
_computing_publication_material 'Olex2 (Dolomanov et al., 2009)'
_computing_structure_refinement 'ShelXL (Sheldrick, 2015)'
_computing_structure_solution 'SIR2004 (Burla et al., 2007)'
_diffrn_ambient_temperature 150
_diffrn_detector_area_resol_mean 28.5714
_diffrn_detector_type 'Rigaku Saturn724+'
_diffrn_measured_fraction_theta_full 0.996
_diffrn_measured_fraction_theta_max 0.996
_diffrn_measurement_details
;
List of Runs (angles in degrees, time in seconds):

  # Type    Start    End  Width  t~exp~   \w     \q     \k     \f   Frames
--------------------------------------------------------------------------
  1  \w   -191.00 -11.00   1.00    4.00    -- -101.00   0.00 108.00  180
  2  \w    -66.00  58.00   1.00    4.00    --  -32.00  72.00 -36.00  124
  3  \w   -112.00 -59.00   1.00    4.00    -- -101.00  72.00  36.00   53
  4  \w   -191.00 -86.00   1.00    4.00    -- -101.00 -72.00-108.00  105
  5  \w   -128.00 -48.00   1.00    4.00    -- -101.00  72.00 -36.00   80
  6  \w   -119.00 -57.00   1.00    4.00    -- -101.00  72.00-180.00   62
  7  \w   -115.00 -47.00   1.00    4.00    --  -32.00   0.00-180.00   68
  8  \w    -97.00 -67.00   1.00    4.00    -- -101.00 -72.00-180.00   30
  9  \w    -44.00 -12.00   1.00    4.00    -- -101.00  72.00 108.00   32
 10  \w   -191.00 -67.00   1.00    4.00    -- -101.00 -72.00 -36.00  124
 11  \w   -115.00 -11.00   1.00    4.00    -- -101.00  72.00-108.00  104
 12  \w   -122.00   2.00   1.00    4.00    --  -32.00 -72.00 -36.00  124
;
_diffrn_measurement_device 'AFC12 (Right): Kappa 3 circle'
_diffrn_measurement_device_type 'Rigaku Saturn724+ (2x2 bin mode)'
_diffrn_measurement_method 'profile data from \w-scans'
_diffrn_measurement_specimen_support 'Mitegen 50um'
_diffrn_radiation_type CuK\a
_diffrn_radiation_wavelength 1.54184
_diffrn_reflns_av_R_equivalents 0.1524
_diffrn_reflns_av_unetI/netI 0.1079
_diffrn_reflns_Laue_measured_fraction_full 0.996
_diffrn_reflns_Laue_measured_fraction_max 0.996
_diffrn_reflns_limit_h_max 29
_diffrn_reflns_limit_h_min -26
_diffrn_reflns_limit_k_max 27
_diffrn_reflns_limit_k_min -27
_diffrn_reflns_limit_l_max 22
_diffrn_reflns_limit_l_min -22
_diffrn_reflns_number 35904
_diffrn_reflns_point_group_measured_fraction_full 0.996
_diffrn_reflns_point_group_measured_fraction_max 0.996
_diffrn_reflns_theta_full 64.998
_diffrn_reflns_theta_max 64.998
_diffrn_reflns_theta_min 2.666
_exptl_absorpt_coefficient_mu 1.314
_exptl_absorpt_correction_T_max 1.00000
_exptl_absorpt_correction_T_min 0.38138
_exptl_absorpt_correction_type multi-scan
_exptl_absorpt_process_details
;
CrysAlisPro 1.171.38.43 (Rigaku Oxford Diffraction, 2015)
Empirical absorption correction using spherical harmonics,
 implemented in SCALE3 ABSPACK scaling algorithm.
;
_exptl_crystal_colour green
_exptl_crystal_colour_primary green
_exptl_crystal_density_diffrn 1.053
_exptl_crystal_description block
_exptl_crystal_F_000 3488
_exptl_crystal_size_max 0.3
_exptl_crystal_size_mid 0.09
_exptl_crystal_size_min 0.071
_refine_diff_density_max 0.500
_refine_diff_density_min -0.362
_refine_diff_density_rms 0.078
_refine_ls_extinction_method none
_refine_ls_goodness_of_fit_ref 1.008
_refine_ls_hydrogen_treatment constr
_refine_ls_matrix_type full
_refine_ls_number_parameters 547
_refine_ls_number_reflns 8970
_refine_ls_number_restraints 0
_refine_ls_restrained_S_all 1.008
_refine_ls_R_factor_all 0.1592
_refine_ls_R_factor_gt 0.0947
_refine_ls_shift/su_max 0.000
_refine_ls_shift/su_mean 0.000
_refine_ls_structure_factor_coef Fsqd
_refine_ls_weighting_details 'w=1/[\s^2^(Fo^2^)+(0.1585P)^2^] where P=(Fo^2^+2Fc^2^)/3'
_refine_ls_weighting_scheme calc
_refine_ls_wR_factor_gt 0.2512
_refine_ls_wR_factor_ref 0.3119
_reflns_Friedel_coverage 0.000
_reflns_number_gt 4459
_reflns_number_total 8970
_reflns_threshold_expression 'I > 2\s(I)'
_cod_data_source_file jo8b01812_si_002.cif
_cod_data_source_block mr-sk-mtbu-pf-2_cu_sq
_cod_database_code 4035700
_shelx_shelxl_version_number 2014/7
_shelx_space_group_comment
;
The symmetry employed for this shelxl refinement is uniquely defined
by the following loop, which should always be used as a source of
symmetry information in preference to the above space-group names.
They are only intended as comments.
;
_shelx_estimated_absorpt_t_max 0.912
_shelx_estimated_absorpt_t_min 0.694
_olex2_refinement_description
;
1. Fixed Uiso
 At 1.2 times of:
  All C(H) groups, All N(H) groups
 At 1.5 times of:
  All C(H,H,H) groups
2.a Aromatic/amide H refined with riding coordinates:
 N2(H2), C18(H18), C17(H17), C28(H28), C29(H29), C2(H2A), C7(H7), C3(H3),
 C8(H8), C40(H40), C43(H43), C14(H14), C51(H51), C15(H15), C44(H44), C41(H41),
 C33(H33), C34(H34), C47(H47), C49(H49), C48(H48)
2.b Idealised Me refined as rotating group:
 C38(H38A,H38B,H38C), C37(H37A,H37B,H37C), C39(H39A,H39B,H39C), C13(H13A,H13B,
 H13C), C11(H11A,H11B,H11C), C12(H12A,H12B,H12C)
;
_olex2_submission_special_instructions 'No special instructions were received'
_oxdiff_exptl_absorpt_empirical_details
;
Empirical correction (ABSPACK) includes:
- Absorption correction using spherical harmonics
- Frame scaling
- Detector area scaling
;

loop_
_space_group_symop_operation_xyz
'x, y, z'
'-x, y, -z+1/2'
'x+1/2, y+1/2, z'
'-x+1/2, y+1/2, -z+1/2'
'-x, -y, -z'
'x, -y, z-1/2'
'-x+1/2, -y+1/2, -z'
'x+1/2, -y+1/2, z-1/2'

loop_
_atom_site_label
_atom_site_type_symbol
_atom_site_fract_x
_atom_site_fract_y
_atom_site_fract_z
_atom_site_U_iso_or_equiv
_atom_site_adp_type
_atom_site_occupancy
_atom_site_site_symmetry_order
_atom_site_calc_flag
_atom_site_refinement_flags_posn
S2 S 0.17801(6) 0.43485(6) 0.25782(10) 0.0607(5) Uani 1 1 d .
S1 S 0.10454(6) 0.26082(6) 0.35571(10) 0.0615(5) Uani 1 1 d .
F1 F 0.45545(14) 0.36128(17) 0.5504(2) 0.0775(11) Uani 1 1 d .
F3 F 0.61021(13) 0.35870(16) 0.4761(2) 0.0813(11) Uani 1 1 d .
F2 F 0.56822(14) 0.34942(16) 0.5852(2) 0.0810(11) Uani 1 1 d .
F5 F 0.42729(15) 0.3957(2) 0.2991(2) 0.0934(13) Uani 1 1 d .
N1 N 0.28791(16) 0.33167(17) 0.3879(3) 0.0463(11) Uani 1 1 d .
N2 N 0.29387(17) 0.44856(17) 0.3634(3) 0.0495(11) Uani 1 1 d .
H2 H 0.2673 0.4224 0.3551 0.059 Uiso 1 1 calc R
F4 F 0.53952(16) 0.3833(2) 0.3329(3) 0.1066(15) Uani 1 1 d .
C6 C 0.2098(2) 0.1917(2) 0.3818(4) 0.0517(14) Uani 1 1 d .
C21 C 0.4380(2) 0.3788(2) 0.4247(4) 0.0526(14) Uani 1 1 d .
C5 C 0.2191(2) 0.2548(2) 0.3853(4) 0.0529(15) Uani 1 1 d .
C16 C 0.2712(2) 0.2744(2) 0.3920(3) 0.0499(14) Uani 1 1 d .
C19 C 0.3451(2) 0.3346(2) 0.4045(3) 0.0480(13) Uani 1 1 d .
C22 C 0.4756(2) 0.3674(2) 0.4959(4) 0.0517(14) Uani 1 1 d .
C4 C 0.1722(2) 0.2909(2) 0.3854(4) 0.0542(15) Uani 1 1 d .
C18 C 0.3670(2) 0.2767(2) 0.4223(3) 0.0558(15) Uani 1 1 d .
H18 H 0.4057 0.2654 0.4376 0.067 Uiso 1 1 calc R
C17 C 0.3229(2) 0.2421(2) 0.4133(3) 0.0524(14) Uani 1 1 d .
H17 H 0.3254 0.2018 0.4202 0.063 Uiso 1 1 calc R
C28 C 0.3799(2) 0.4930(2) 0.3928(3) 0.0522(14) Uani 1 1 d .
H28 H 0.4199 0.4974 0.4076 0.063 Uiso 1 1 calc R
C30 C 0.2857(2) 0.5072(2) 0.3554(3) 0.0529(14) Uani 1 1 d .
C31 C 0.2331(2) 0.5334(2) 0.3297(3) 0.0555(15) Uani 1 1 d .
C27 C 0.3496(2) 0.4394(2) 0.3860(3) 0.0477(13) Uani 1 1 d .
C32 C 0.2298(2) 0.5964(2) 0.3367(3) 0.0491(13) Uani 1 1 d .
C29 C 0.3414(2) 0.5348(2) 0.3746(3) 0.0539(14) Uani 1 1 d .
H29 H 0.3487 0.5747 0.3742 0.065 Uiso 1 1 calc R
C20 C 0.3754(2) 0.3840(2) 0.4040(3) 0.0459(13) Uani 1 1 d .
C2 C 0.1156(2) 0.3640(2) 0.3972(4) 0.0619(16) Uani 1 1 d .
H2A H 0.1077 0.4017 0.4089 0.074 Uiso 1 1 calc R
C24 C 0.5538(2) 0.3670(2) 0.4592(4) 0.0652(18) Uani 1 1 d .
C7 C 0.1925(2) 0.1645(2) 0.4336(3) 0.0558(15) Uani 1 1 d .
H7 H 0.1838 0.1867 0.4692 0.067 Uiso 1 1 calc R
C42 C 0.1814(2) 0.5027(2) 0.2973(4) 0.0564(15) Uani 1 1 d .
C35 C 0.2261(3) 0.7173(2) 0.3486(4) 0.0582(15) Uani 1 1 d .
C3 C 0.1697(2) 0.3460(2) 0.4041(4) 0.0604(16) Uani 1 1 d .
H3 H 0.2019 0.3705 0.4206 0.072 Uiso 1 1 calc R
C1 C 0.0753(2) 0.3227(2) 0.3724(4) 0.0632(17) Uani 1 1 d .
C9 C 0.1993(3) 0.0718(2) 0.3838(4) 0.0638(17) Uani 1 1 d .
C23 C 0.5321(2) 0.3619(2) 0.5139(4) 0.0565(15) Uani 1 1 d .
C8 C 0.1879(2) 0.1062(2) 0.4342(3) 0.0567(15) Uani 1 1 d .
H8 H 0.1764 0.0889 0.4708 0.068 Uiso 1 1 calc R
C26 C 0.4613(2) 0.3846(3) 0.3703(4) 0.0637(17) Uani 1 1 d .
C25 C 0.5186(3) 0.3785(3) 0.3865(4) 0.0689(18) Uani 1 1 d .
C50 C -0.0138(2) 0.3255(2) 0.1438(4) 0.0617(16) Uani 1 1 d .
C40 C 0.1911(3) 0.6888(2) 0.2841(4) 0.0601(16) Uani 1 1 d .
H40 H 0.1654 0.7103 0.2436 0.072 Uiso 1 1 calc R
C43 C 0.1273(2) 0.5199(2) 0.2864(4) 0.0647(17) Uani 1 1 d .
H43 H 0.1192 0.5557 0.3034 0.078 Uiso 1 1 calc R
C14 C 0.2165(3) 0.0983(3) 0.3320(4) 0.0734(19) Uani 1 1 d .
H14 H 0.2252 0.0759 0.2966 0.088 Uiso 1 1 calc R
C51 C 0.0152(2) 0.3758(2) 0.1723(4) 0.0594(16) Uani 1 1 d .
H51 H -0.0052 0.4081 0.1788 0.071 Uiso 1 1 calc R
C15 C 0.2212(3) 0.1581(2) 0.3311(4) 0.0672(17) Uani 1 1 d .
H15 H 0.2326 0.1755 0.2944 0.081 Uiso 1 1 calc R
C36 C 0.2234(3) 0.7831(2) 0.3527(4) 0.0659(17) Uani 1 1 d .
C44 C 0.0844(2) 0.4800(2) 0.2478(4) 0.0664(18) Uani 1 1 d .
H44 H 0.0451 0.4860 0.2373 0.080 Uiso 1 1 calc R
C46 C 0.0739(2) 0.3795(3) 0.1916(4) 0.0663(17) Uani 1 1 d .
C45 C 0.1054(2) 0.4315(2) 0.2269(4) 0.0608(16) Uani 1 1 d .
C41 C 0.1927(2) 0.6298(2) 0.2776(4) 0.0613(16) Uani 1 1 d .
H41 H 0.1686 0.6117 0.2326 0.074 Uiso 1 1 calc R
C33 C 0.2641(3) 0.6254(2) 0.4005(4) 0.0621(16) Uani 1 1 d .
H33 H 0.2893 0.6043 0.4419 0.074 Uiso 1 1 calc R
C34 C 0.2626(3) 0.6848(2) 0.4053(4) 0.0639(16) Uani 1 1 d .
H34 H 0.2877 0.7031 0.4494 0.077 Uiso 1 1 calc R
C47 C 0.1027(3) 0.3315(3) 0.1817(4) 0.076(2) Uani 1 1 d .
H47 H 0.1427 0.3330 0.1951 0.091 Uiso 1 1 calc R
C49 C 0.0162(3) 0.2784(3) 0.1353(5) 0.078(2) Uani 1 1 d .
H49 H -0.0030 0.2434 0.1173 0.094 Uiso 1 1 calc R
C38 C 0.2294(3) 0.8093(3) 0.2839(5) 0.086(2) Uani 1 1 d .
H38A H 0.2652 0.7965 0.2807 0.130 Uiso 1 1 calc GR
H38B H 0.2295 0.8510 0.2878 0.130 Uiso 1 1 calc GR
H38C H 0.1974 0.7972 0.2388 0.130 Uiso 1 1 calc GR
C48 C 0.0737(3) 0.2826(3) 0.1530(5) 0.083(2) Uani 1 1 d .
H48 H 0.0938 0.2506 0.1451 0.100 Uiso 1 1 calc R
C37 C 0.2763(3) 0.8066(3) 0.4191(5) 0.092(2) Uani 1 1 d .
H37A H 0.2749 0.7938 0.4668 0.139 Uiso 1 1 calc GR
H37B H 0.2760 0.8485 0.4175 0.139 Uiso 1 1 calc GR
H37C H 0.3112 0.7924 0.4146 0.139 Uiso 1 1 calc GR
C39 C 0.1708(3) 0.8000(3) 0.3630(5) 0.105(3) Uani 1 1 d .
H39A H 0.1377 0.7869 0.3199 0.157 Uiso 1 1 calc GR
H39B H 0.1696 0.8417 0.3669 0.157 Uiso 1 1 calc GR
H39C H 0.1703 0.7826 0.4090 0.157 Uiso 1 1 calc GR
C13 C 0.2012(5) -0.0237(3) 0.3222(5) 0.128(4) Uani 1 1 d .
H13A H 0.1727 -0.0072 0.2766 0.192 Uiso 1 1 calc GR
H13B H 0.1933 -0.0645 0.3249 0.192 Uiso 1 1 calc GR
H13C H 0.2392 -0.0189 0.3211 0.192 Uiso 1 1 calc GR
C10 C 0.1984(5) 0.0068(3) 0.3907(5) 0.106(3) Uani 1 1 d .
C11 C 0.1474(6) -0.0125(4) 0.4067(9) 0.195(7) Uani 1 1 d .
H11A H 0.1539 -0.0047 0.4593 0.293 Uiso 1 1 calc GR
H11B H 0.1417 -0.0536 0.3971 0.293 Uiso 1 1 calc GR
H11C H 0.1135 0.0082 0.3741 0.293 Uiso 1 1 calc GR
C12 C 0.2539(6) -0.0098(4) 0.4650(6) 0.173(6) Uani 1 1 d .
H12A H 0.2855 0.0157 0.4690 0.259 Uiso 1 1 calc GR
H12B H 0.2648 -0.0495 0.4611 0.259 Uiso 1 1 calc GR
H12C H 0.2446 -0.0055 0.5097 0.259 Uiso 1 1 calc GR

loop_
_atom_site_aniso_label
_atom_site_aniso_U_11
_atom_site_aniso_U_22
_atom_site_aniso_U_33
_atom_site_aniso_U_23
_atom_site_aniso_U_13
_atom_site_aniso_U_12
S2 0.0436(8) 0.0372(7) 0.0947(13) -0.0034(7) 0.0189(8) -0.0005(6)
S1 0.0452(8) 0.0409(8) 0.0936(13) 0.0003(7) 0.0208(8) -0.0006(6)
F1 0.059(2) 0.094(3) 0.072(3) 0.013(2) 0.0166(19) -0.0031(18)
F3 0.0411(19) 0.081(3) 0.115(3) 0.002(2) 0.0216(19) 0.0023(17)
F2 0.051(2) 0.080(3) 0.091(3) 0.017(2) 0.003(2) -0.0054(17)
F5 0.059(2) 0.140(4) 0.078(3) 0.019(3) 0.022(2) 0.006(2)
N1 0.036(2) 0.032(2) 0.066(3) 0.003(2) 0.014(2) -0.0026(17)
N2 0.038(2) 0.029(2) 0.073(3) 0.001(2) 0.011(2) -0.0036(17)
F4 0.065(2) 0.156(5) 0.105(3) -0.001(3) 0.039(2) -0.003(3)
C6 0.041(3) 0.029(3) 0.081(4) -0.006(3) 0.020(3) -0.004(2)
C21 0.046(3) 0.033(3) 0.072(4) -0.001(3) 0.015(3) -0.002(2)
C5 0.038(3) 0.033(3) 0.082(4) 0.003(3) 0.017(3) 0.001(2)
C16 0.044(3) 0.025(2) 0.077(4) -0.003(2) 0.019(3) -0.004(2)
C19 0.048(3) 0.029(3) 0.064(4) 0.001(2) 0.016(3) 0.000(2)
C22 0.050(3) 0.041(3) 0.063(4) 0.002(3) 0.020(3) -0.007(2)
C4 0.046(3) 0.035(3) 0.077(4) 0.003(3) 0.018(3) 0.001(2)
C18 0.037(3) 0.041(3) 0.083(5) -0.001(3) 0.016(3) 0.005(2)
C17 0.047(3) 0.027(3) 0.084(5) 0.005(3) 0.025(3) 0.001(2)
C28 0.043(3) 0.040(3) 0.074(4) 0.001(3) 0.024(3) -0.007(2)
C30 0.049(3) 0.032(3) 0.070(4) 0.002(3) 0.014(3) -0.002(2)
C31 0.045(3) 0.037(3) 0.078(4) 0.009(3) 0.017(3) 0.004(2)
C27 0.040(3) 0.032(3) 0.070(4) -0.002(2) 0.018(3) -0.008(2)
C32 0.042(3) 0.030(3) 0.071(4) 0.000(3) 0.017(3) 0.001(2)
C29 0.049(3) 0.034(3) 0.077(4) 0.000(3) 0.022(3) -0.006(2)
C20 0.036(3) 0.033(3) 0.066(4) -0.001(2) 0.016(3) -0.001(2)
C2 0.051(3) 0.038(3) 0.095(5) 0.000(3) 0.025(3) 0.007(2)
C24 0.035(3) 0.048(3) 0.106(6) 0.004(3) 0.020(4) -0.002(2)
C7 0.062(4) 0.032(3) 0.072(4) -0.006(3) 0.023(3) -0.006(2)
C42 0.047(3) 0.031(3) 0.086(5) 0.001(3) 0.019(3) -0.005(2)
C35 0.067(4) 0.042(3) 0.072(4) 0.004(3) 0.032(3) 0.007(3)
C3 0.045(3) 0.035(3) 0.093(5) 0.003(3) 0.018(3) 0.002(2)
C1 0.044(3) 0.047(3) 0.090(5) 0.015(3) 0.016(3) 0.005(3)
C9 0.080(4) 0.031(3) 0.084(5) -0.008(3) 0.035(4) -0.009(3)
C23 0.043(3) 0.046(3) 0.070(4) 0.004(3) 0.009(3) -0.001(2)
C8 0.061(4) 0.041(3) 0.069(4) 0.008(3) 0.026(3) -0.003(3)
C26 0.047(3) 0.070(4) 0.070(5) 0.005(3) 0.018(3) -0.006(3)
C25 0.049(4) 0.079(5) 0.084(5) 0.001(4) 0.031(4) -0.005(3)
C50 0.047(3) 0.044(3) 0.091(5) -0.005(3) 0.023(3) 0.000(3)
C40 0.062(4) 0.043(3) 0.073(4) 0.010(3) 0.023(3) 0.004(3)
C43 0.052(4) 0.038(3) 0.107(5) -0.009(3) 0.034(3) -0.001(3)
C14 0.113(5) 0.038(3) 0.077(5) -0.008(3) 0.045(4) -0.008(3)
C51 0.047(3) 0.039(3) 0.092(5) -0.008(3) 0.025(3) -0.002(2)
C15 0.085(4) 0.035(3) 0.094(5) -0.004(3) 0.049(4) -0.007(3)
C36 0.094(5) 0.030(3) 0.083(5) 0.003(3) 0.044(4) 0.002(3)
C44 0.044(3) 0.040(3) 0.110(6) 0.000(3) 0.023(3) 0.002(2)
C46 0.049(3) 0.050(4) 0.093(5) -0.002(3) 0.018(3) 0.001(3)
C45 0.052(3) 0.039(3) 0.093(5) -0.004(3) 0.029(3) -0.006(2)
C41 0.052(3) 0.041(3) 0.079(5) 0.000(3) 0.012(3) 0.009(3)
C33 0.064(4) 0.038(3) 0.077(5) 0.001(3) 0.019(3) -0.001(3)
C34 0.080(4) 0.036(3) 0.072(4) 0.002(3) 0.025(3) 0.002(3)
C47 0.051(4) 0.049(4) 0.123(6) -0.014(4) 0.027(4) -0.005(3)
C49 0.053(4) 0.050(4) 0.126(6) -0.023(4) 0.028(4) -0.009(3)
C38 0.114(6) 0.040(3) 0.119(6) -0.002(4) 0.060(5) -0.004(4)
C48 0.050(4) 0.049(4) 0.151(7) -0.024(4) 0.037(4) 0.002(3)
C37 0.105(6) 0.045(4) 0.109(6) -0.005(4) 0.020(5) -0.005(4)
C39 0.104(6) 0.051(4) 0.170(9) -0.002(5) 0.065(6) 0.018(4)
C13 0.250(12) 0.037(4) 0.129(8) -0.017(4) 0.107(8) -0.012(5)
C10 0.196(9) 0.032(3) 0.104(7) -0.004(4) 0.074(7) -0.005(5)
C11 0.314(17) 0.065(6) 0.310(17) -0.043(8) 0.234(15) -0.092(8)
C12 0.353(19) 0.050(5) 0.129(9) 0.022(5) 0.107(11) 0.043(8)

loop_
_atom_type_symbol
_atom_type_description
_atom_type_scat_dispersion_real
_atom_type_scat_dispersion_imag
_atom_type_scat_source
C C 0.0181 0.0091 'International Tables Vol C Tables 4.2.6.8 and 6.1.1.4'
H H 0.0000 0.0000 'International Tables Vol C Tables 4.2.6.8 and 6.1.1.4'
F F 0.0727 0.0534 'International Tables Vol C Tables 4.2.6.8 and 6.1.1.4'
N N 0.0311 0.0180 'International Tables Vol C Tables 4.2.6.8 and 6.1.1.4'
S S 0.3331 0.5567 'International Tables Vol C Tables 4.2.6.8 and 6.1.1.4'

loop_
_geom_angle_atom_site_label_1
_geom_angle_atom_site_label_2
_geom_angle_atom_site_label_3
_geom_angle
_geom_angle_site_symmetry_1
_geom_angle_site_symmetry_3
C45 S2 C42 93.5(3) . .
C1 S1 C4 92.4(3) . .
C19 N1 C16 110.4(4) . .
C30 N2 H2 126.5 . .
C27 N2 H2 126.5 . .
C27 N2 C30 106.9(4) . .
C7 C6 C5 120.5(5) . .
C15 C6 C5 121.9(5) . .
C15 C6 C7 117.5(5) . .
C22 C21 C20 123.6(5) . .
C22 C21 C26 116.0(5) . .
C26 C21 C20 120.4(5) . .
C16 C5 C6 118.1(4) . .
C16 C5 C4 124.7(5) . .
C4 C5 C6 117.1(4) . .
N1 C16 C17 104.8(4) . .
C5 C16 N1 128.0(4) . .
C5 C16 C17 126.8(5) . .
N1 C19 C18 106.6(4) . .
N1 C19 C20 125.7(4) . .
C20 C19 C18 127.8(5) . .
F1 C22 C21 118.5(5) . .
F1 C22 C23 118.2(6) . .
C23 C22 C21 123.2(6) . .
C5 C4 S1 118.0(4) . .
C3 C4 S1 109.5(4) . .
C3 C4 C5 132.4(5) . .
C19 C18 H18 126.1 . .
C17 C18 C19 107.8(4) . .
C17 C18 H18 126.1 . .
C16 C17 H17 124.8 . .
C18 C17 C16 110.4(4) . .
C18 C17 H17 124.8 . .
C27 C28 H28 126.2 . .
C29 C28 H28 126.2 . .
C29 C28 C27 107.5(5) . .
N2 C30 C29 108.5(4) . .
C31 C30 N2 124.3(5) . .
C31 C30 C29 127.2(5) . .
C30 C31 C32 119.2(5) . .
C30 C31 C42 122.8(5) . .
C42 C31 C32 118.0(5) . .
N2 C27 C28 110.6(4) . .
N2 C27 C20 123.8(4) . .
C20 C27 C28 125.6(5) . .
C41 C32 C31 121.3(5) . .
C33 C32 C31 122.0(5) . .
C33 C32 C41 116.7(5) . .
C28 C29 C30 106.4(5) . .
C28 C29 H29 126.8 . .
C30 C29 H29 126.8 . .
C19 C20 C21 117.8(4) . .
C19 C20 C27 123.4(4) . .
C27 C20 C21 118.8(4) . .
C3 C2 H2A 123.1 . .
C1 C2 H2A 123.1 . .
C1 C2 C3 113.8(5) . .
F3 C24 C23 120.0(6) . .
F3 C24 C25 119.6(6) . .
C23 C24 C25 120.4(5) . .
C6 C7 H7 119.6 . .
C8 C7 C6 120.8(5) . .
C8 C7 H7 119.6 . .
C31 C42 S2 122.5(4) . .
C43 C42 S2 108.6(4) . .
C43 C42 C31 128.8(5) . .
C40 C35 C36 119.9(5) . .
C34 C35 C40 117.1(5) . .
C34 C35 C36 123.0(6) . .
C4 C3 C2 114.1(5) . .
C4 C3 H3 122.9 . .
C2 C3 H3 122.9 . .
C2 C1 S1 110.2(4) . .
C2 C1 C50 129.8(6) . 2
C50 C1 S1 119.9(4) 2 .
C8 C9 C14 117.3(5) . .
C8 C9 C10 120.5(6) . .
C14 C9 C10 121.9(6) . .
F2 C23 C24 118.8(5) . .
C22 C23 F2 121.6(6) . .
C22 C23 C24 119.6(6) . .
C7 C8 C9 122.4(6) . .
C7 C8 H8 118.8 . .
C9 C8 H8 118.8 . .
F5 C26 C21 119.7(5) . .
F5 C26 C25 118.1(6) . .
C25 C26 C21 122.2(6) . .
F4 C25 C24 120.6(6) . .
F4 C25 C26 120.8(7) . .
C24 C25 C26 118.6(6) . .
C51 C50 C1 118.8(5) . 2
C49 C50 C1 121.7(5) . 2
C49 C50 C51 119.4(5) . .
C35 C40 H40 119.1 . .
C41 C40 C35 121.8(6) . .
C41 C40 H40 119.1 . .
C42 C43 H43 122.7 . .
C42 C43 C44 114.5(5) . .
C44 C43 H43 122.7 . .
C9 C14 H14 119.7 . .
C9 C14 C15 120.5(6) . .
C15 C14 H14 119.7 . .
C50 C51 H51 119.7 . .
C50 C51 C46 120.7(5) . .
C46 C51 H51 119.7 . .
C6 C15 C14 121.4(6) . .
C6 C15 H15 119.3 . .
C14 C15 H15 119.3 . .
C35 C36 C37 110.7(5) . .
C38 C36 C35 109.7(5) . .
C38 C36 C37 103.5(6) . .
C39 C36 C35 109.5(5) . .
C39 C36 C38 113.8(6) . .
C39 C36 C37 109.6(6) . .
C43 C44 H44 123.5 . .
C45 C44 C43 113.1(5) . .
C45 C44 H44 123.5 . .
C51 C46 C45 120.8(5) . .
C47 C46 C51 118.5(5) . .
C47 C46 C45 120.6(5) . .
C44 C45 S2 110.3(4) . .
C44 C45 C46 127.8(5) . .
C46 C45 S2 121.5(4) . .
C32 C41 H41 119.6 . .
C40 C41 C32 120.8(6) . .
C40 C41 H41 119.6 . .
C32 C33 H33 119.2 . .
C32 C33 C34 121.6(6) . .
C34 C33 H33 119.2 . .
C35 C34 C33 122.0(6) . .
C35 C34 H34 119.0 . .
C33 C34 H34 119.0 . .
C46 C47 H47 119.9 . .
C48 C47 C46 120.3(6) . .
C48 C47 H47 119.9 . .
C50 C49 H49 120.1 . .
C48 C49 C50 119.7(6) . .
C48 C49 H49 120.1 . .
C36 C38 H38A 109.5 . .
C36 C38 H38B 109.5 . .
C36 C38 H38C 109.5 . .
H38A C38 H38B 109.5 . .
H38A C38 H38C 109.5 . .
H38B C38 H38C 109.5 . .
C47 C48 C49 121.4(6) . .
C47 C48 H48 119.3 . .
C49 C48 H48 119.3 . .
C36 C37 H37A 109.5 . .
C36 C37 H37B 109.5 . .
C36 C37 H37C 109.5 . .
H37A C37 H37B 109.5 . .
H37A C37 H37C 109.5 . .
H37B C37 H37C 109.5 . .
C36 C39 H39A 109.5 . .
C36 C39 H39B 109.5 . .
C36 C39 H39C 109.5 . .
H39A C39 H39B 109.5 . .
H39A C39 H39C 109.5 . .
H39B C39 H39C 109.5 . .
H13A C13 H13B 109.5 . .
H13A C13 H13C 109.5 . .
H13B C13 H13C 109.5 . .
C10 C13 H13A 109.5 . .
C10 C13 H13B 109.5 . .
C10 C13 H13C 109.5 . .
C9 C10 C12 106.1(7) . .
C13 C10 C9 112.6(6) . .
C13 C10 C12 110.0(8) . .
C11 C10 C9 110.9(7) . .
C11 C10 C13 111.1(8) . .
C11 C10 C12 105.7(9) . .
C10 C11 H11A 109.5 . .
C10 C11 H11B 109.5 . .
C10 C11 H11C 109.5 . .
H11A C11 H11B 109.5 . .
H11A C11 H11C 109.5 . .
H11B C11 H11C 109.5 . .
C10 C12 H12A 109.5 . .
C10 C12 H12B 109.5 . .
C10 C12 H12C 109.5 . .
H12A C12 H12B 109.5 . .
H12A C12 H12C 109.5 . .
H12B C12 H12C 109.5 . .

loop_
_geom_bond_atom_site_label_1
_geom_bond_atom_site_label_2
_geom_bond_distance
_geom_bond_site_symmetry_2
S2 C42 1.747(6) .
S2 C45 1.712(6) .
S1 C4 1.739(5) .
S1 C1 1.713(6) .
F1 C22 1.339(7) .
F3 C24 1.356(6) .
F2 C23 1.363(7) .
F5 C26 1.339(7) .
N1 C16 1.415(6) .
N1 C19 1.366(6) .
N2 H2 0.8800 .
N2 C30 1.388(6) .
N2 C27 1.331(6) .
F4 C25 1.335(7) .
C6 C5 1.492(7) .
C6 C7 1.387(8) .
C6 C15 1.368(8) .
C21 C22 1.368(8) .
C21 C20 1.489(7) .
C21 C26 1.392(8) .
C5 C16 1.359(7) .
C5 C4 1.462(7) .
C16 C17 1.432(7) .
C19 C18 1.456(7) .
C19 C20 1.389(7) .
C22 C23 1.347(8) .
C4 C3 1.348(7) .
C18 H18 0.9500 .
C18 C17 1.340(7) .
C17 H17 0.9500 .
C28 H28 0.9500 .
C28 C27 1.450(7) .
C28 C29 1.332(7) .
C30 C31 1.379(7) .
C30 C29 1.470(7) .
C31 C32 1.486(7) .
C31 C42 1.417(7) .
C27 C20 1.434(7) .
C32 C41 1.407(8) .
C32 C33 1.383(8) .
C29 H29 0.9500 .
C2 H2A 0.9500 .
C2 C3 1.393(8) .
C2 C1 1.356(8) .
C24 C23 1.368(9) .
C24 C25 1.372(9) .
C7 H7 0.9500 .
C7 C8 1.370(7) .
C42 C43 1.369(7) .
C35 C40 1.394(9) .
C35 C36 1.542(8) .
C35 C34 1.365(8) .
C3 H3 0.9500 .
C1 C50 1.473(8) 2
C9 C8 1.372(8) .
C9 C14 1.378(9) .
C9 C10 1.528(8) .
C8 H8 0.9500 .
C26 C25 1.373(8) .
C50 C1 1.473(8) 2
C50 C51 1.385(8) .
C50 C49 1.383(8) .
C40 H40 0.9500 .
C40 C41 1.388(8) .
C43 H43 0.9500 .
C43 C44 1.413(8) .
C14 H14 0.9500 .
C14 C15 1.404(8) .
C51 H51 0.9500 .
C51 C46 1.395(8) .
C15 H15 0.9500 .
C36 C38 1.519(9) .
C36 C37 1.563(9) .
C36 C39 1.477(9) .
C44 H44 0.9500 .
C44 C45 1.376(8) .
C46 C45 1.474(8) .
C46 C47 1.391(8) .
C41 H41 0.9500 .
C33 H33 0.9500 .
C33 C34 1.393(8) .
C34 H34 0.9500 .
C47 H47 0.9500 .
C47 C48 1.360(8) .
C49 H49 0.9500 .
C49 C48 1.372(8) .
C38 H38A 0.9800 .
C38 H38B 0.9800 .
C38 H38C 0.9800 .
C48 H48 0.9500 .
C37 H37A 0.9800 .
C37 H37B 0.9800 .
C37 H37C 0.9800 .
C39 H39A 0.9800 .
C39 H39B 0.9800 .
C39 H39C 0.9800 .
C13 H13A 0.9800 .
C13 H13B 0.9800 .
C13 H13C 0.9800 .
C13 C10 1.523(11) .
C10 C11 1.510(13) .
C10 C12 1.629(14) .
C11 H11A 0.9800 .
C11 H11B 0.9800 .
C11 H11C 0.9800 .
C12 H12A 0.9800 .
C12 H12B 0.9800 .
C12 H12C 0.9800 .

loop_
_geom_torsion_atom_site_label_1
_geom_torsion_atom_site_label_2
_geom_torsion_atom_site_label_3
_geom_torsion_atom_site_label_4
_geom_torsion
_geom_torsion_site_symmetry_1
_geom_torsion_site_symmetry_4
S2 C42 C43 C44 0.2(7) . .
S1 C4 C3 C2 1.7(7) . .
F1 C22 C23 F2 1.2(8) . .
F1 C22 C23 C24 179.0(5) . .
F3 C24 C23 F2 1.2(8) . .
F3 C24 C23 C22 -176.7(5) . .
F3 C24 C25 F4 -2.2(9) . .
F3 C24 C25 C26 177.6(5) . .
F5 C26 C25 F4 -0.1(10) . .
F5 C26 C25 C24 -179.9(6) . .
N1 C16 C17 C18 0.6(7) . .
N1 C19 C18 C17 2.1(7) . .
N1 C19 C20 C21 179.2(5) . .
N1 C19 C20 C27 0.5(9) . .
N2 C30 C31 C32 168.7(5) . .
N2 C30 C31 C42 -10.4(10) . .
N2 C30 C29 C28 0.1(7) . .
N2 C27 C20 C21 176.7(5) . .
N2 C27 C20 C19 -4.6(9) . .
C6 C5 C16 N1 172.3(6) . .
C6 C5 C16 C17 -15.6(10) . .
C6 C5 C4 S1 -17.5(8) . .
C6 C5 C4 C3 163.1(7) . .
C6 C7 C8 C9 -0.7(9) . .
C21 C22 C23 F2 -178.8(5) . .
C21 C22 C23 C24 -0.9(9) . .
C21 C26 C25 F4 178.9(6) . .
C21 C26 C25 C24 -0.9(10) . .
C5 C6 C7 C8 -175.2(5) . .
C5 C6 C15 C14 175.0(6) . .
C5 C16 C17 C18 -172.9(6) . .
C5 C4 C3 C2 -178.9(7) . .
C16 N1 C19 C18 -1.7(6) . .
C16 N1 C19 C20 178.3(6) . .
C16 C5 C4 S1 165.9(5) . .
C16 C5 C4 C3 -13.4(12) . .
C19 N1 C16 C5 174.2(6) . .
C19 N1 C16 C17 0.7(6) . .
C19 C18 C17 C16 -1.7(7) . .
C22 C21 C20 C19 -70.2(7) . .
C22 C21 C20 C27 108.6(6) . .
C22 C21 C26 F5 179.9(5) . .
C22 C21 C26 C25 0.9(9) . .
C4 S1 C1 C2 1.7(5) . .
C4 S1 C1 C50 179.1(5) . 2
C4 C5 C16 N1 -11.2(11) . .
C4 C5 C16 C17 160.9(6) . .
C18 C19 C20 C21 -0.8(9) . .
C18 C19 C20 C27 -179.5(6) . .
C28 C27 C20 C21 -6.1(9) . .
C28 C27 C20 C19 172.6(6) . .
C30 N2 C27 C28 -0.6(6) . .
C30 N2 C27 C20 177.0(6) . .
C30 C31 C32 C41 136.7(6) . .
C30 C31 C32 C33 -41.1(8) . .
C30 C31 C42 S2 -22.3(9) . .
C30 C31 C42 C43 162.5(7) . .
C31 C30 C29 C28 -176.6(6) . .
C31 C32 C41 C40 -178.4(5) . .
C31 C32 C33 C34 177.0(5) . .
C31 C42 C43 C44 175.9(6) . .
C27 N2 C30 C31 177.1(6) . .
C27 N2 C30 C29 0.3(6) . .
C27 C28 C29 C30 -0.4(7) . .
C32 C31 C42 S2 158.6(5) . .
C32 C31 C42 C43 -16.6(10) . .
C32 C33 C34 C35 2.1(9) . .
C29 C28 C27 N2 0.6(7) . .
C29 C28 C27 C20 -176.9(6) . .
C29 C30 C31 C32 -15.1(9) . .
C29 C30 C31 C42 165.8(6) . .
C20 C21 C22 F1 -1.0(8) . .
C20 C21 C22 C23 179.0(5) . .
C20 C21 C26 F5 0.9(8) . .
C20 C21 C26 C25 -178.1(6) . .
C20 C19 C18 C17 -177.9(6) . .
C7 C6 C5 C16 122.6(6) . .
C7 C6 C5 C4 -54.2(8) . .
C7 C6 C15 C14 -0.9(9) . .
C42 S2 C45 C44 -1.5(6) . .
C42 S2 C45 C46 -174.8(6) . .
C42 C31 C32 C41 -44.1(8) . .
C42 C31 C32 C33 138.0(6) . .
C42 C43 C44 C45 -1.4(9) . .
C35 C40 C41 C32 0.7(9) . .
C3 C2 C1 S1 -1.0(8) . .
C3 C2 C1 C50 -178.2(7) . 2
C1 S1 C4 C5 178.6(5) . .
C1 S1 C4 C3 -1.9(5) . .
C1 C2 C3 C4 -0.4(9) . .
C1 C50 C51 C46 177.1(6) 2 .
C1 C50 C49 C48 -178.2(7) 2 .
C9 C14 C15 C6 0.9(11) . .
C23 C24 C25 F4 -179.8(6) . .
C23 C24 C25 C26 0.0(10) . .
C8 C9 C14 C15 -0.8(10) . .
C8 C9 C10 C13 169.4(8) . .
C8 C9 C10 C11 44.1(12) . .
C8 C9 C10 C12 -70.2(9) . .
C26 C21 C22 F1 -179.9(5) . .
C26 C21 C22 C23 0.0(8) . .
C26 C21 C20 C19 108.7(6) . .
C26 C21 C20 C27 -72.5(7) . .
C25 C24 C23 F2 178.8(5) . .
C25 C24 C23 C22 0.9(9) . .
C50 C51 C46 C45 -175.6(6) . .
C50 C51 C46 C47 -0.2(10) . .
C50 C49 C48 C47 2.6(13) . .
C40 C35 C36 C38 -51.2(8) . .
C40 C35 C36 C37 -164.8(6) . .
C40 C35 C36 C39 74.3(8) . .
C40 C35 C34 C33 -1.8(9) . .
C43 C44 C45 S2 1.9(8) . .
C43 C44 C45 C46 174.6(7) . .
C14 C9 C8 C7 0.7(10) . .
C14 C9 C10 C13 -16.8(12) . .
C14 C9 C10 C11 -142.0(9) . .
C14 C9 C10 C12 103.6(9) . .
C51 C50 C49 C48 -1.9(12) . .
C51 C46 C45 S2 174.7(5) . .
C51 C46 C45 C44 2.7(11) . .
C51 C46 C47 C48 0.8(12) . .
C15 C6 C5 C16 -53.2(9) . .
C15 C6 C5 C4 130.0(6) . .
C15 C6 C7 C8 0.8(9) . .
C36 C35 C40 C41 178.9(5) . .
C36 C35 C34 C33 179.8(6) . .
C46 C47 C48 C49 -2.1(13) . .
C45 S2 C42 C31 -175.3(6) . .
C45 S2 C42 C43 0.8(5) . .
C45 C46 C47 C48 176.3(7) . .
C41 C32 C33 C34 -0.9(9) . .
C33 C32 C41 C40 -0.4(9) . .
C34 C35 C40 C41 0.4(9) . .
C34 C35 C36 C38 127.1(7) . .
C34 C35 C36 C37 13.6(8) . .
C34 C35 C36 C39 -107.3(8) . .
C47 C46 C45 S2 -0.6(10) . .
C47 C46 C45 C44 -172.6(7) . .
C49 C50 C51 C46 0.7(10) . .
C10 C9 C8 C7 174.8(7) . .
C10 C9 C14 C15 -174.8(7) . .
